data_7105980
loop_
_publ_author_name
'Peter Roesky'
'Asamanjoy Bhunia'
'Yanhua Lan'
'Annie Powell'
'Sven Kureti'

_publ_section_title
;
 Salen-based metal&#x0096;organic frameworks of nickel and the lanthanides
;
_journal_name_full Chem.Commun.
_journal_page_first 2035
_journal_paper_doi 10.1039/c0cc04881j
_journal_volume 47
_journal_year 2011
_chemical_formula_moiety 'C57 H42 Lu2 N7 Ni3 O22, 4(C3 H7 N O), 10(H2 O)'
_chemical_formula_sum 'C69 H97 Lu2 N11 Ni3 O36'
_chemical_formula_weight 2182.65
_chemical_name_systematic
;
?
;
_space_group_IT_number 2
_symmetry_cell_setting triclinic
_symmetry_space_group_name_Hall '-P 1'
_symmetry_space_group_name_H-M 'P -1'
_atom_sites_solution_hydrogens geom
_atom_sites_solution_primary direct
_atom_sites_solution_secondary difmap
_audit_creation_method SHELXL-97
_cell_angle_alpha 95.65(3)
_cell_angle_beta 100.61(3)
_cell_angle_gamma 94.39(3)
_cell_formula_units_Z 2
_cell_length_a 14.637(3)
_cell_length_b 15.373(3)
_cell_length_c 19.098(4)
_cell_measurement_temperature 150(2)
_cell_volume 4183.6(16)
_computing_cell_refinement 'STOE X-AREA, PLATON (A.L.Spek, 2005)'
_computing_data_collection 'STOE X-AREA'
_computing_data_reduction 'STOE X-RED, PLATON (A.L.Spek, 2005)'
_computing_molecular_graphics 'Diamond 2.1e/3'
_computing_publication_material 'X-STEP32, Microsoft Word'
_computing_structure_refinement 'SHELXL-97 (Sheldrick, 1997)'
_computing_structure_solution 'SHELXS-97 (Sheldrick, 1997)'
_diffrn_ambient_temperature 150(2)
_diffrn_measured_fraction_theta_full 0.939
_diffrn_measured_fraction_theta_max 0.939
_diffrn_measurement_device_type 'STOE IPDS 2'
_diffrn_measurement_method 'area detector'
_diffrn_radiation_monochromator graphite
_diffrn_radiation_source 'fine-focus sealed tube'
_diffrn_radiation_type MoK\a
_diffrn_radiation_wavelength 0.71073
_diffrn_reflns_av_R_equivalents 0.0837
_diffrn_reflns_av_sigmaI/netI 0.1039
_diffrn_reflns_limit_h_max 18
_diffrn_reflns_limit_h_min -15
_diffrn_reflns_limit_k_max 18
_diffrn_reflns_limit_k_min -19
_diffrn_reflns_limit_l_max 24
_diffrn_reflns_limit_l_min -24
_diffrn_reflns_number 30288
_diffrn_reflns_theta_full 26.75
_diffrn_reflns_theta_max 26.75
_diffrn_reflns_theta_min 1.34
_exptl_absorpt_coefficient_mu 3.095
_exptl_absorpt_correction_T_max 0.8361
_exptl_absorpt_correction_T_min 0.5628
_exptl_absorpt_correction_type integration
_exptl_absorpt_process_details 'STOE X-RED & X-SHAPE'
_exptl_crystal_colour red
_exptl_crystal_density_diffrn 1.733
_exptl_crystal_density_method 'not measured'
_exptl_crystal_description needle
_exptl_crystal_F_000 2204
_exptl_crystal_size_max 0.21
_exptl_crystal_size_mid 0.07
_exptl_crystal_size_min 0.06
_refine_diff_density_max 1.556
_refine_diff_density_min -1.750
_refine_diff_density_rms 0.165
_refine_ls_extinction_method none
_refine_ls_goodness_of_fit_ref 1.031
_refine_ls_hydrogen_treatment mixed
_refine_ls_matrix_type full
_refine_ls_number_parameters 943
_refine_ls_number_reflns 16731
_refine_ls_number_restraints 0
_refine_ls_restrained_S_all 1.031
_refine_ls_R_factor_all 0.0965
_refine_ls_R_factor_gt 0.0594
_refine_ls_shift/su_max 0.001
_refine_ls_shift/su_mean 0.000
_refine_ls_structure_factor_coef Fsqd
_refine_ls_weighting_details 'calc w=1/[\s^2^(Fo^2^)+(0.0583P)^2^+0.0000P] where P=(Fo^2^+2Fc^2^)/3'
_refine_ls_weighting_scheme calc
_refine_ls_wR_factor_gt 0.1205
_refine_ls_wR_factor_ref 0.1326
_reflns_number_gt 11735
_reflns_number_total 16731
_reflns_threshold_expression >2sigma(I)
_cod_data_source_file C0CC04881J.TXT
_cod_data_source_block d:\calc\ab68_ni_lu_salen\ab68t
_cod_original_cell_volume 4183.5(14)
_cod_original_sg_symbol_H-M P-1
_cod_database_code 7105980

loop_
_symmetry_equiv_pos_as_xyz
'x, y, z'
'-x, -y, -z'

loop_
_atom_site_label
_atom_site_type_symbol
_atom_site_fract_x
_atom_site_fract_y
_atom_site_fract_z
_atom_site_U_iso_or_equiv
_atom_site_adp_type
_atom_site_occupancy
_atom_site_symmetry_multiplicity
_atom_site_calc_flag
_atom_site_refinement_flags
_atom_site_disorder_assembly
_atom_site_disorder_group
C1 C -0.1083(6) -0.0534(5) -0.0772(4) 0.0193(16) Uani 1 1 d . . .
C2 C -0.1989(6) -0.0339(5) -0.0682(4) 0.0209(16) Uani 1 1 d . . .
H2 H -0.2356 -0.0041 -0.1028 0.025 Uiso 1 1 calc R . .
C3 C -0.2343(6) -0.0575(6) -0.0100(4) 0.0232(17) Uani 1 1 d . . .
C4 C -0.1838(6) -0.1044(6) 0.0410(4) 0.0251(18) Uani 1 1 d . . .
H4 H -0.2089 -0.1201 0.0810 0.030 Uiso 1 1 calc R . .
C5 C -0.0971(6) -0.1272(6) 0.0321(4) 0.0235(17) Uani 1 1 d . . .
H5 H -0.0623 -0.1591 0.0662 0.028 Uiso 1 1 calc R . .
C6 C -0.0590(6) -0.1037(5) -0.0277(4) 0.0214(16) Uani 1 1 d . . .
C7 C 0.0316(6) -0.1331(5) -0.0347(4) 0.0205(16) Uani 1 1 d . . .
H7 H 0.0618 -0.1654 0.0013 0.025 Uiso 1 1 calc R . .
C8 C 0.1661(6) -0.1500(6) -0.0852(5) 0.0258(18) Uani 1 1 d . . .
H8A H 0.1661 -0.2105 -0.0717 0.031 Uiso 1 1 calc R . .
H8B H 0.2142 -0.1115 -0.0501 0.031 Uiso 1 1 calc R . .
C9 C 0.1856(6) -0.1479(6) -0.1603(5) 0.0278(19) Uani 1 1 d . . .
H9A H 0.2534 -0.1469 -0.1597 0.033 Uiso 1 1 calc R . .
H9B H 0.1532 -0.2002 -0.1923 0.033 Uiso 1 1 calc R . .
C10 C 0.1962(6) -0.0195(5) -0.2215(4) 0.0257(18) Uani 1 1 d . . .
H10 H 0.2546 -0.0371 -0.2295 0.031 Uiso 1 1 calc R . .
C11 C 0.1634(6) 0.0589(6) -0.2505(5) 0.0256(18) Uani 1 1 d . . .
C12 C 0.0723(6) 0.0828(5) -0.2487(4) 0.0194(16) Uani 1 1 d . . .
C13 C 0.0467(6) 0.1594(5) -0.2817(4) 0.0206(16) Uani 1 1 d . . .
H13 H -0.0150 0.1759 -0.2842 0.025 Uiso 1 1 calc R . .
C14 C 0.1099(6) 0.2095(5) -0.3098(4) 0.0238(17) Uani 1 1 d . . .
C15 C 0.2249(7) 0.1097(6) -0.2824(5) 0.030(2) Uani 1 1 d . . .
H15 H 0.2849 0.0913 -0.2844 0.036 Uiso 1 1 calc R . .
C16 C 0.2004(6) 0.1853(6) -0.3110(5) 0.0253(18) Uani 1 1 d . . .
H16 H 0.2433 0.2201 -0.3308 0.030 Uiso 1 1 calc R . .
C17 C 0.0852(6) 0.2949(6) -0.3355(4) 0.0254(18) Uani 1 1 d . . .
C18 C 0.0076(7) 0.5115(6) -0.2489(5) 0.0274(19) Uani 1 1 d . . .
C19 C -0.0027(6) 0.5451(6) -0.1750(4) 0.0253(18) Uani 1 1 d . . .
C20 C 0.0689(7) 0.6002(6) -0.1304(5) 0.0296(19) Uani 1 1 d . . .
H20 H 0.1235 0.6182 -0.1476 0.036 Uiso 1 1 calc R . .
C21 C 0.0605(7) 0.6290(6) -0.0612(5) 0.0278(19) Uani 1 1 d . . .
H21 H 0.1096 0.6665 -0.0308 0.033 Uiso 1 1 calc R . .
C22 C -0.0214(6) 0.6025(5) -0.0352(4) 0.0238(17) Uani 1 1 d . . .
C23 C -0.0932(7) 0.5444(5) -0.0794(4) 0.0254(18) Uani 1 1 d . . .
C24 C -0.0829(6) 0.5167(6) -0.1497(4) 0.0232(17) Uani 1 1 d . . .
H24 H -0.1309 0.4783 -0.1805 0.028 Uiso 1 1 calc R . .
C25 C -0.0286(7) 0.6381(5) 0.0355(5) 0.0264(18) Uani 1 1 d . . .
H25 H 0.0218 0.6776 0.0620 0.032 Uiso 1 1 calc R . .
C26 C -0.0952(7) 0.6628(6) 0.1406(4) 0.0273(18) Uani 1 1 d . . .
H26A H -0.0733 0.7260 0.1450 0.033 Uiso 1 1 calc R . .
H26B H -0.0525 0.6342 0.1757 0.033 Uiso 1 1 calc R . .
C27 C -0.1943(7) 0.6506(6) 0.1534(5) 0.031(2) Uani 1 1 d . . .
H27A H -0.1948 0.6562 0.2054 0.038 Uiso 1 1 calc R . .
H27B H -0.2321 0.6952 0.1313 0.038 Uiso 1 1 calc R . .
C28 C -0.2809(6) 0.5111(6) 0.1524(4) 0.0241(17) Uani 1 1 d . . .
H28 H -0.2911 0.5329 0.1984 0.029 Uiso 1 1 calc R . .
C29 C -0.3201(6) 0.4249(5) 0.1226(4) 0.0217(16) Uani 1 1 d . . .
C30 C -0.3208(6) 0.3926(5) 0.0512(4) 0.0199(16) Uani 1 1 d . . .
C31 C -0.3629(6) 0.3065(5) 0.0253(4) 0.0234(17) Uani 1 1 d . . .
H31 H -0.3669 0.2844 -0.0235 0.028 Uiso 1 1 calc R . .
C32 C -0.3981(6) 0.2551(5) 0.0713(4) 0.0220(16) Uani 1 1 d . . .
C33 C -0.3972(7) 0.2870(6) 0.1428(4) 0.0287(19) Uani 1 1 d . . .
H33 H -0.4216 0.2506 0.1737 0.034 Uiso 1 1 calc R . .
C34 C -0.3611(7) 0.3705(6) 0.1670(4) 0.0272(18) Uani 1 1 d . . .
H34 H -0.3632 0.3933 0.2147 0.033 Uiso 1 1 calc R . .
C35 C -0.4387(6) 0.1606(6) 0.0432(4) 0.0217(16) Uani 1 1 d . . .
C36 C -0.6685(7) 0.0348(6) 0.0019(4) 0.0260(18) Uani 1 1 d . . .
C37 C 0.0438(6) 0.3680(5) -0.5503(4) 0.0228(17) Uani 1 1 d . . .
C38 C 0.0731(6) 0.2863(5) -0.5885(4) 0.0233(18) Uani 1 1 d . . .
C39 C 0.1311(7) 0.2352(6) -0.5492(4) 0.0269(19) Uani 1 1 d . . .
H39 H 0.1465 0.2481 -0.4985 0.032 Uiso 1 1 calc R . .
C40 C 0.1683(7) 0.1635(6) -0.5829(4) 0.030(2) Uani 1 1 d . A .
C41 C 0.0477(7) 0.2672(6) -0.6635(5) 0.032(2) Uani 1 1 d . . .
H41 H 0.0077 0.3026 -0.6907 0.038 Uiso 1 1 calc R . .
C42 C 0.0809(7) 0.1975(7) -0.6965(5) 0.036(2) Uani 1 1 d . . .
H42 H 0.0628 0.1840 -0.7470 0.043 Uiso 1 1 calc R . .
C43 C 0.1416(7) 0.1445(6) -0.6578(5) 0.0299(19) Uani 1 1 d . . .
C44 C 0.1789(7) 0.0751(6) -0.6978(5) 0.036(2) Uani 1 1 d . A .
H44 H 0.1586 0.0656 -0.7484 0.043 Uiso 1 1 calc R . .
C45A C 0.2927(12) -0.0256(11) -0.7164(8) 0.021(3) Uiso 0.50 1 d P A 1
H45A H 0.2487 -0.0615 -0.7563 0.025 Uiso 0.50 1 calc PR A 1
H45B H 0.3325 0.0157 -0.7372 0.025 Uiso 0.50 1 calc PR A 1
C46A C 0.3477(15) -0.0797(13) -0.6769(9) 0.024(4) Uiso 0.50 1 d P A 1
H46A H 0.4118 -0.0716 -0.6866 0.028 Uiso 0.50 1 calc PR A 1
H46B H 0.3231 -0.1415 -0.6936 0.028 Uiso 0.50 1 calc PR A 1
C45B C 0.2516(16) -0.0589(14) -0.7108(10) 0.035(4) Uiso 0.50 1 d P A 2
H45C H 0.1918 -0.0968 -0.7223 0.042 Uiso 0.50 1 calc PR A 2
H45D H 0.2687 -0.0454 -0.7566 0.042 Uiso 0.50 1 calc PR A 2
C46B C 0.3183(15) -0.1032(14) -0.6755(9) 0.024(4) Uiso 0.50 1 d P A 2
H46C H 0.3716 -0.1032 -0.7008 0.029 Uiso 0.50 1 calc PR A 2
H46D H 0.2929 -0.1650 -0.6764 0.029 Uiso 0.50 1 calc PR A 2
C47 C 0.4127(7) -0.1037(6) -0.5582(4) 0.030(2) Uani 1 1 d . A .
H47 H 0.4467 -0.1448 -0.5806 0.036 Uiso 1 1 calc R . .
C48 C 0.4310(7) -0.0895(6) -0.4818(5) 0.0269(19) Uani 1 1 d . . .
C49 C 0.4940(6) -0.1407(6) -0.4406(4) 0.0273(19) Uani 1 1 d . . .
H49 H 0.5271 -0.1809 -0.4649 0.033 Uiso 1 1 calc R . .
C50 C 0.5079(7) -0.1334(6) -0.3669(5) 0.030(2) Uani 1 1 d . . .
H50 H 0.5494 -0.1685 -0.3407 0.036 Uiso 1 1 calc R . .
C51 C 0.4596(6) -0.0733(6) -0.3311(4) 0.0263(18) Uani 1 1 d . . .
C52 C 0.4012(7) -0.0212(6) -0.3693(5) 0.030(2) Uani 1 1 d . . .
H52 H 0.3693 0.0192 -0.3441 0.036 Uiso 1 1 calc R . .
C53 C 0.3873(7) -0.0260(6) -0.4444(4) 0.0288(19) Uani 1 1 d . A .
C54 C 0.4729(7) -0.0626(7) -0.2505(4) 0.031(2) Uani 1 1 d . . .
C55 C 0.2060(8) 0.6028(7) -0.3577(5) 0.038(2) Uani 1 1 d . . .
H55 H 0.1642 0.6315 -0.3327 0.045 Uiso 1 1 calc R . .
C56 C 0.3519(10) 0.6092(11) -0.3974(9) 0.074(4) Uani 1 1 d . . .
H56A H 0.4066 0.6517 -0.3930 0.111 Uiso 1 1 calc R . .
H56B H 0.3230 0.5944 -0.4481 0.111 Uiso 1 1 calc R . .
H56C H 0.3713 0.5559 -0.3771 0.111 Uiso 1 1 calc R . .
C57 C 0.3059(12) 0.7392(9) -0.3276(7) 0.067(4) Uani 1 1 d . . .
H57A H 0.3681 0.7611 -0.3341 0.100 Uiso 1 1 calc R . .
H57B H 0.3043 0.7435 -0.2763 0.100 Uiso 1 1 calc R . .
H57C H 0.2592 0.7745 -0.3515 0.100 Uiso 1 1 calc R . .
C58 C 0.3996(11) 0.4214(10) 0.1048(8) 0.064(3) Uiso 1 1 d . . .
H58A H 0.3726 0.3966 0.1427 0.096 Uiso 1 1 calc R . .
H58B H 0.3675 0.4724 0.0907 0.096 Uiso 1 1 calc R . .
H58C H 0.4662 0.4395 0.1227 0.096 Uiso 1 1 calc R . .
C59 C 0.3427(14) 0.2699(12) 0.0473(10) 0.087(5) Uiso 1 1 d . . .
H59A H 0.3243 0.2697 0.0940 0.131 Uiso 1 1 calc R . .
H59B H 0.3856 0.2248 0.0419 0.131 Uiso 1 1 calc R . .
H59C H 0.2871 0.2574 0.0091 0.131 Uiso 1 1 calc R . .
C60 C 0.4175(9) 0.3723(9) -0.0150(7) 0.054(3) Uiso 1 1 d . . .
H60 H 0.4468 0.4296 -0.0150 0.064 Uiso 1 1 calc R . .
C61 C -0.3537(12) -0.3308(12) -0.3968(9) 0.080(4) Uiso 1 1 d . . .
H61A H -0.3801 -0.2918 -0.3637 0.120 Uiso 1 1 calc R . .
H61B H -0.4039 -0.3705 -0.4275 0.120 Uiso 1 1 calc R . .
H61C H -0.3214 -0.2956 -0.4266 0.120 Uiso 1 1 calc R . .
C62 C -0.2700(14) -0.3655(13) -0.2771(10) 0.094(5) Uiso 1 1 d . . .
H62A H -0.3100 -0.3216 -0.2624 0.140 Uiso 1 1 calc R . .
H62B H -0.2043 -0.3437 -0.2591 0.140 Uiso 1 1 calc R . .
H62C H -0.2840 -0.4203 -0.2572 0.140 Uiso 1 1 calc R . .
C63 C -0.2414(9) -0.4391(8) -0.3896(6) 0.049(3) Uiso 1 1 d . . .
H63 H -0.1972 -0.4688 -0.3602 0.058 Uiso 1 1 calc R . .
C64 C 0.0760(13) -0.0709(12) -0.5417(9) 0.080(4) Uiso 1 1 d . . .
H64A H 0.0666 -0.0147 -0.5163 0.120 Uiso 1 1 calc R . .
H64B H 0.0162 -0.0981 -0.5700 0.120 Uiso 1 1 calc R . .
H64C H 0.1202 -0.0608 -0.5735 0.120 Uiso 1 1 calc R . .
C65 C 0.1202(12) -0.0992(11) -0.4146(8) 0.073(4) Uiso 1 1 d . . .
H65A H 0.1030 -0.0388 -0.4096 0.109 Uiso 1 1 calc R . .
H65B H 0.1844 -0.1010 -0.3890 0.109 Uiso 1 1 calc R . .
H65C H 0.0776 -0.1374 -0.3943 0.109 Uiso 1 1 calc R . .
C66 C 0.1334(11) -0.2077(10) -0.5108(8) 0.068(4) Uiso 1 1 d . . .
H66 H 0.1279 -0.2232 -0.5609 0.082 Uiso 1 1 calc R . .
C67 C -0.3133(14) 0.3255(13) -0.4106(10) 0.091(5) Uiso 1 1 d . . .
H67A H -0.3380 0.3148 -0.4623 0.137 Uiso 1 1 calc R . .
H67B H -0.3105 0.2693 -0.3905 0.137 Uiso 1 1 calc R . .
H67C H -0.2504 0.3563 -0.4021 0.137 Uiso 1 1 calc R . .
C68 C -0.4524(12) 0.4022(12) -0.4262(9) 0.078(4) Uiso 1 1 d . . .
H68A H -0.4496 0.3769 -0.4748 0.117 Uiso 1 1 calc R . .
H68B H -0.4503 0.4663 -0.4243 0.117 Uiso 1 1 calc R . .
H68C H -0.5106 0.3791 -0.4133 0.117 Uiso 1 1 calc R . .
C69 C -0.3544(12) 0.4008(11) -0.3085(9) 0.072(4) Uiso 1 1 d . . .
H69 H -0.3969 0.4346 -0.2884 0.087 Uiso 1 1 calc R . .
N1 N 0.1495(5) -0.0662(4) -0.1853(4) 0.0223(14) Uani 1 1 d . . .
N2 N 0.0729(5) -0.1180(5) -0.0867(4) 0.0218(14) Uani 1 1 d . . .
N3 N -0.0983(5) 0.6206(5) 0.0658(3) 0.0225(14) Uani 1 1 d . . .
N4 N -0.2319(5) 0.5612(5) 0.1195(4) 0.0246(15) Uani 1 1 d . . .
N5 N 0.3527(6) -0.0642(5) -0.5987(4) 0.0287(16) Uani 1 1 d . . .
N6 N 0.2380(6) 0.0259(6) -0.6683(4) 0.0346(19) Uani 1 1 d . . .
N7 N 0.2849(7) 0.6470(6) -0.3589(5) 0.041(2) Uani 1 1 d . . .
N8 N -0.3741(8) 0.3790(9) -0.3764(7) 0.069(3) Uani 1 1 d . . .
N9 N 0.3886(7) 0.3548(7) 0.0424(5) 0.050(2) Uiso 1 1 d . . .
N10 N -0.2877(8) -0.3819(7) -0.3562(6) 0.054(2) Uiso 1 1 d . . .
N11 N 0.1135(8) -0.1291(8) -0.4895(6) 0.058(3) Uiso 1 1 d . . .
O1 O -0.0757(4) -0.0249(4) -0.1310(3) 0.0248(12) Uani 1 1 d . . .
O2 O 0.0111(4) 0.0405(4) -0.2179(3) 0.0240(12) Uani 1 1 d . . .
O3 O -0.2857(5) 0.4397(4) 0.0055(3) 0.0282(13) Uani 1 1 d . . .
O4 O -0.1678(5) 0.5125(4) -0.0579(3) 0.0289(14) Uani 1 1 d . . .
O5 O 0.3312(5) 0.0270(5) -0.4765(3) 0.0371(17) Uani 1 1 d . . .
O6 O 0.2271(5) 0.1202(5) -0.5433(3) 0.0422(19) Uani 1 1 d . . .
O7 O -0.0007(5) 0.3109(4) -0.3501(4) 0.0321(15) Uani 1 1 d . . .
O8 O 0.1478(4) 0.3524(4) -0.3423(3) 0.0284(13) Uani 1 1 d . . .
O9 O -0.0604(5) 0.4758(5) -0.2948(3) 0.0328(14) Uani 1 1 d . . .
O10 O 0.0885(5) 0.5211(4) -0.2652(3) 0.0310(15) Uani 1 1 d . . .
O11 O -0.4374(6) 0.1086(4) 0.0895(4) 0.0381(17) Uani 1 1 d . . .
O12 O -0.4678(5) 0.1426(4) -0.0223(3) 0.0344(16) Uani 1 1 d . . .
O13 O 0.0651(5) 0.3812(4) -0.4830(3) 0.0296(14) Uani 1 1 d . . .
O14 O 0.4174(5) -0.0135(4) -0.2227(3) 0.0284(14) Uani 1 1 d . . .
O15 O 0.5335(6) -0.0966(7) -0.2131(4) 0.057(2) Uani 1 1 d . . .
O16 O 0.1797(4) 0.5251(4) -0.3867(3) 0.0285(13) Uani 1 1 d . . .
O17 O 0.0003(5) 0.5816(4) -0.4111(3) 0.0280(14) Uani 1 1 d . . .
O18 O -0.1123(4) 0.4208(4) -0.4517(3) 0.0305(14) Uani 1 1 d . . .
O19 O -0.5960(5) 0.1488(4) -0.1500(3) 0.0323(15) Uani 1 1 d . . .
O20 O -0.6463(4) 0.0415(5) -0.0574(4) 0.0349(16) Uani 1 1 d . . .
O21 O -0.4131(5) 0.1025(4) -0.1650(3) 0.0344(15) Uani 1 1 d . . .
O22 O -0.3815(4) -0.0119(5) -0.0548(3) 0.0367(17) Uani 1 1 d . . .
O23 O 0.3895(5) 0.2060(5) -0.4100(4) 0.0438(17) Uiso 1 1 d . . .
O24 O -0.3047(15) -0.1765(14) -0.2044(11) 0.155(7) Uiso 1 1 d . . .
O25 O -0.2506(7) -0.4566(6) -0.4540(5) 0.061(2) Uiso 1 1 d . . .
O26 O 0.1588(8) -0.2636(7) -0.4708(6) 0.077(3) Uiso 1 1 d . . .
O27 O 0.4099(7) 0.3191(6) -0.0714(5) 0.058(2) Uiso 1 1 d . . .
O28 O -0.2857(7) 0.3823(7) -0.2665(5) 0.067(2) Uiso 1 1 d . . .
O29 O -0.4965(7) 0.3622(6) -0.1763(5) 0.064(2) Uiso 1 1 d . . .
O30 O -0.3052(6) 0.3568(6) -0.1323(5) 0.056(2) Uiso 1 1 d . . .
O31 O -0.2502(6) 0.1935(5) -0.0958(4) 0.0491(19) Uiso 1 1 d . . .
O32 O -0.0927(5) 0.1724(5) -0.1522(4) 0.0367(15) Uiso 1 1 d . . .
O33 O -0.1365(6) 0.2790(6) -0.2624(4) 0.0507(19) Uiso 1 1 d . . .
O34 O 0.4241(8) 0.4644(7) -0.2839(6) 0.074(3) Uiso 1 1 d . . .
O35 O 0.3012(6) 0.3644(5) -0.4142(4) 0.0457(18) Uiso 1 1 d . . .
O36 O 0.4773(6) 0.2047(5) -0.2658(4) 0.0470(18) Uiso 1 1 d . . .
Ni1 Ni 0.03929(7) -0.04310(7) -0.15553(5) 0.0194(2) Uani 1 1 d . . .
Ni2 Ni -0.19584(8) 0.53437(7) 0.03301(5) 0.0218(2) Uani 1 1 d . . .
Ni3 Ni 0.28762(9) 0.02669(7) -0.57221(6) 0.0271(3) Uani 1 1 d . A .
Lu1 Lu -0.51763(2) 0.02883(2) -0.107059(16) 0.01764(9) Uani 1 1 d . . .
Lu2 Lu 0.03675(2) 0.45191(2) -0.382766(17) 0.01927(9) Uani 1 1 d . . .

loop_
_atom_site_aniso_label
_atom_site_aniso_U_11
_atom_site_aniso_U_22
_atom_site_aniso_U_33
_atom_site_aniso_U_23
_atom_site_aniso_U_13
_atom_site_aniso_U_12
C1 0.020(4) 0.020(4) 0.019(4) -0.001(3) 0.008(3) -0.001(3)
C2 0.017(4) 0.026(4) 0.020(4) 0.008(3) -0.002(3) 0.007(4)
C3 0.015(4) 0.028(4) 0.027(4) 0.002(3) 0.003(3) 0.001(4)
C4 0.026(4) 0.030(4) 0.021(4) 0.005(3) 0.007(3) 0.008(4)
C5 0.021(4) 0.025(4) 0.025(4) 0.010(3) 0.000(3) 0.005(4)
C6 0.024(4) 0.023(4) 0.019(4) 0.002(3) 0.009(3) 0.003(4)
C7 0.024(4) 0.020(4) 0.018(3) 0.007(3) 0.003(3) 0.004(3)
C8 0.018(4) 0.025(4) 0.040(5) 0.012(4) 0.010(4) 0.009(4)
C9 0.026(5) 0.028(4) 0.035(5) 0.010(4) 0.015(4) 0.015(4)
C10 0.031(5) 0.021(4) 0.029(4) 0.003(3) 0.013(4) 0.007(4)
C11 0.032(5) 0.022(4) 0.027(4) 0.003(3) 0.013(4) 0.012(4)
C12 0.020(4) 0.014(3) 0.024(4) -0.003(3) 0.007(3) 0.002(3)
C13 0.023(4) 0.023(4) 0.018(3) 0.001(3) 0.007(3) 0.008(4)
C14 0.032(5) 0.021(4) 0.020(4) 0.004(3) 0.007(3) 0.004(4)
C15 0.026(5) 0.032(5) 0.036(5) 0.008(4) 0.015(4) 0.005(4)
C16 0.024(4) 0.026(4) 0.031(4) 0.006(3) 0.016(4) 0.002(4)
C17 0.022(4) 0.031(4) 0.026(4) 0.009(4) 0.010(3) 0.002(4)
C18 0.031(5) 0.020(4) 0.035(5) 0.009(4) 0.012(4) 0.005(4)
C19 0.033(5) 0.024(4) 0.025(4) 0.011(3) 0.015(4) 0.007(4)
C20 0.034(5) 0.025(4) 0.032(4) 0.001(4) 0.014(4) -0.005(4)
C21 0.034(5) 0.022(4) 0.029(4) -0.001(3) 0.015(4) -0.004(4)
C22 0.032(5) 0.018(4) 0.023(4) 0.005(3) 0.009(3) 0.001(4)
C23 0.037(5) 0.016(4) 0.024(4) 0.001(3) 0.009(4) 0.005(4)
C24 0.029(5) 0.028(4) 0.013(3) 0.003(3) 0.003(3) 0.001(4)
C25 0.034(5) 0.015(4) 0.027(4) -0.003(3) 0.006(4) -0.006(4)
C26 0.032(5) 0.026(4) 0.023(4) -0.004(3) 0.010(4) -0.007(4)
C27 0.045(6) 0.026(4) 0.026(4) -0.006(3) 0.020(4) -0.006(4)
C28 0.027(4) 0.029(4) 0.018(4) -0.004(3) 0.014(3) 0.000(4)
C29 0.022(4) 0.021(4) 0.022(4) -0.001(3) 0.008(3) -0.007(4)
C30 0.024(4) 0.018(4) 0.020(4) 0.001(3) 0.009(3) 0.000(3)
C31 0.027(4) 0.025(4) 0.021(4) 0.007(3) 0.009(3) -0.001(4)
C32 0.022(4) 0.022(4) 0.022(4) 0.005(3) 0.003(3) 0.003(4)
C33 0.037(5) 0.030(4) 0.021(4) 0.008(3) 0.012(4) -0.002(4)
C34 0.034(5) 0.025(4) 0.021(4) -0.005(3) 0.012(4) -0.007(4)
C35 0.014(4) 0.027(4) 0.024(4) 0.001(3) 0.003(3) 0.006(4)
C36 0.030(5) 0.021(4) 0.026(4) 0.000(3) 0.003(4) -0.002(4)
C37 0.022(4) 0.021(4) 0.027(4) 0.005(3) 0.007(3) 0.001(4)
C38 0.033(5) 0.025(4) 0.014(3) 0.004(3) 0.004(3) 0.011(4)
C39 0.037(5) 0.026(4) 0.019(4) 0.000(3) 0.005(3) 0.012(4)
C40 0.039(5) 0.027(4) 0.021(4) -0.006(3) 0.002(4) 0.007(4)
C41 0.039(6) 0.029(5) 0.024(4) 0.003(4) -0.004(4) 0.009(4)
C42 0.039(6) 0.042(5) 0.024(4) -0.003(4) -0.003(4) 0.021(5)
C43 0.032(5) 0.030(5) 0.026(4) 0.001(4) 0.002(4) 0.006(4)
C44 0.044(6) 0.033(5) 0.025(4) -0.014(4) -0.002(4) 0.015(5)
C47 0.038(5) 0.035(5) 0.019(4) -0.004(3) 0.011(4) 0.014(4)
C48 0.033(5) 0.025(4) 0.027(4) -0.002(3) 0.016(4) 0.011(4)
C49 0.029(5) 0.030(4) 0.026(4) 0.000(4) 0.012(4) 0.013(4)
C50 0.027(5) 0.031(5) 0.032(5) 0.005(4) 0.006(4) 0.010(4)
C51 0.025(5) 0.034(5) 0.021(4) 0.001(4) 0.008(3) -0.002(4)
C52 0.036(5) 0.031(5) 0.025(4) -0.001(4) 0.011(4) 0.014(4)
C53 0.039(5) 0.029(4) 0.021(4) 0.002(3) 0.010(4) 0.010(4)
C54 0.029(5) 0.045(5) 0.018(4) 0.000(4) 0.005(3) 0.001(5)
C55 0.043(6) 0.038(5) 0.037(5) 0.008(4) 0.013(4) 0.011(5)
C56 0.049(8) 0.084(11) 0.096(11) 0.012(9) 0.036(8) -0.006(8)
C57 0.091(11) 0.046(7) 0.054(7) 0.002(6) 0.001(7) -0.022(8)
N1 0.018(3) 0.020(3) 0.029(3) 0.005(3) 0.003(3) 0.002(3)
N2 0.014(3) 0.022(3) 0.031(4) 0.005(3) 0.005(3) 0.005(3)
N3 0.029(4) 0.021(3) 0.018(3) 0.004(3) 0.006(3) 0.002(3)
N4 0.030(4) 0.019(3) 0.023(3) -0.003(3) 0.006(3) -0.001(3)
N5 0.032(4) 0.028(4) 0.029(4) 0.004(3) 0.010(3) 0.010(4)
N6 0.039(5) 0.039(4) 0.023(4) -0.008(3) 0.001(3) 0.019(4)
N7 0.042(5) 0.037(5) 0.039(5) 0.003(4) 0.006(4) -0.015(4)
N8 0.045(6) 0.094(9) 0.069(7) 0.026(7) 0.005(5) 0.004(7)
O1 0.023(3) 0.029(3) 0.025(3) 0.010(2) 0.006(2) 0.005(3)
O2 0.023(3) 0.025(3) 0.029(3) 0.012(2) 0.012(2) 0.008(3)
O3 0.038(4) 0.023(3) 0.023(3) -0.001(2) 0.009(3) -0.005(3)
O4 0.030(3) 0.033(3) 0.024(3) -0.002(3) 0.013(3) -0.009(3)
O5 0.058(5) 0.038(4) 0.019(3) 0.004(3) 0.006(3) 0.030(4)
O6 0.057(5) 0.045(4) 0.024(3) -0.004(3) -0.001(3) 0.036(4)
O7 0.030(4) 0.033(3) 0.041(4) 0.017(3) 0.016(3) 0.011(3)
O8 0.028(3) 0.024(3) 0.034(3) 0.009(3) 0.004(3) -0.001(3)
O9 0.031(4) 0.042(4) 0.023(3) -0.005(3) 0.009(3) -0.008(3)
O10 0.033(4) 0.038(4) 0.022(3) -0.002(3) 0.008(3) 0.005(3)
O11 0.060(5) 0.020(3) 0.034(3) 0.007(3) 0.016(3) -0.012(3)
O12 0.052(4) 0.016(3) 0.027(3) -0.004(2) -0.007(3) -0.002(3)
O13 0.041(4) 0.035(3) 0.014(3) -0.003(2) 0.007(2) 0.015(3)
O14 0.035(4) 0.033(3) 0.016(3) -0.004(2) 0.008(3) -0.004(3)
O15 0.046(5) 0.100(7) 0.033(4) 0.029(4) 0.009(3) 0.040(5)
O16 0.023(3) 0.026(3) 0.039(3) 0.004(3) 0.015(3) -0.002(3)
O17 0.036(4) 0.020(3) 0.029(3) 0.008(2) 0.004(3) 0.010(3)
O18 0.026(3) 0.032(3) 0.030(3) -0.002(3) 0.000(3) 0.002(3)
O19 0.034(4) 0.037(4) 0.028(3) 0.007(3) 0.006(3) 0.014(3)
O20 0.018(3) 0.056(4) 0.039(4) 0.015(3) 0.020(3) 0.007(3)
O21 0.038(4) 0.037(4) 0.035(3) 0.012(3) 0.020(3) 0.002(3)
O22 0.021(3) 0.058(5) 0.033(3) 0.011(3) 0.000(3) 0.020(3)
Ni1 0.0189(5) 0.0188(5) 0.0227(5) 0.0063(4) 0.0064(4) 0.0051(4)
Ni2 0.0288(6) 0.0197(5) 0.0164(5) -0.0020(4) 0.0075(4) -0.0043(5)
Ni3 0.0360(7) 0.0268(6) 0.0181(5) -0.0023(4) 0.0023(4) 0.0147(5)
Lu1 0.01934(18) 0.01974(17) 0.01465(15) 0.00293(13) 0.00496(13) 0.00171(15)
Lu2 0.0243(2) 0.01787(17) 0.01751(16) 0.00436(13) 0.00652(13) 0.00496(15)

loop_
_atom_type_symbol
_atom_type_description
_atom_type_scat_dispersion_real
_atom_type_scat_dispersion_imag
_atom_type_scat_source
C C 0.0033 0.0016 'International Tables Vol C Tables 4.2.6.8 and 6.1.1.4'
H H 0.0000 0.0000 'International Tables Vol C Tables 4.2.6.8 and 6.1.1.4'
N N 0.0061 0.0033 'International Tables Vol C Tables 4.2.6.8 and 6.1.1.4'
O O 0.0106 0.0060 'International Tables Vol C Tables 4.2.6.8 and 6.1.1.4'
Ni Ni 0.3393 1.1124 'International Tables Vol C Tables 4.2.6.8 and 6.1.1.4'
Lu Lu -0.4720 5.8584 'International Tables Vol C Tables 4.2.6.8 and 6.1.1.4'

loop_
_geom_angle_atom_site_label_1
_geom_angle_atom_site_label_2
_geom_angle_atom_site_label_3
_geom_angle
_geom_angle_site_symmetry_1
_geom_angle_site_symmetry_3
_geom_angle_publ_flag
O1 C1 C6 123.8(7) . . ?
O1 C1 C2 118.6(7) . . ?
C6 C1 C2 117.6(7) . . ?
C3 C2 C1 121.1(7) . . ?
C2 C3 C4 121.4(7) . . ?
C2 C3 C36 119.5(7) . 2_455 ?
C4 C3 C36 119.1(7) . 2_455 ?
C5 C4 C3 118.8(7) . . ?
C4 C5 C6 120.9(7) . . ?
C1 C6 C5 120.1(7) . . ?
C1 C6 C7 122.5(7) . . ?
C5 C6 C7 117.4(7) . . ?
N2 C7 C6 123.8(7) . . ?
N2 C8 C9 106.3(6) . . ?
N1 C9 C8 105.7(6) . . ?
N1 C10 C11 122.8(8) . . ?
C15 C11 C12 120.7(7) . . ?
C15 C11 C10 117.6(8) . . ?
C12 C11 C10 121.7(8) . . ?
O2 C12 C11 124.7(7) . . ?
O2 C12 C13 118.7(7) . . ?
C11 C12 C13 116.6(7) . . ?
C14 C13 C12 121.1(7) . . ?
C13 C14 C16 121.6(7) . . ?
C13 C14 C17 119.9(7) . . ?
C16 C14 C17 118.4(8) . . ?
C16 C15 C11 121.8(8) . . ?
C15 C16 C14 118.1(8) . . ?
O8 C17 O7 119.1(8) . . ?
O8 C17 C14 120.7(8) . . ?
O7 C17 C14 120.1(8) . . ?
O8 C17 Lu2 60.2(4) . . ?
O7 C17 Lu2 59.0(4) . . ?
C14 C17 Lu2 179.1(6) . . ?
O9 C18 O10 119.8(8) . . ?
O9 C18 C19 121.8(8) . . ?
O10 C18 C19 118.3(9) . . ?
O9 C18 Lu2 61.3(5) . . ?
O10 C18 Lu2 58.6(4) . . ?
C19 C18 Lu2 176.9(7) . . ?
C20 C19 C24 120.4(8) . . ?
C20 C19 C18 120.1(8) . . ?
C24 C19 C18 119.4(8) . . ?
C21 C20 C19 120.0(8) . . ?
C20 C21 C22 120.3(9) . . ?
C23 C22 C21 120.1(8) . . ?
C23 C22 C25 122.0(8) . . ?
C21 C22 C25 117.9(8) . . ?
O4 C23 C24 118.0(8) . . ?
O4 C23 C22 123.7(7) . . ?
C24 C23 C22 118.2(8) . . ?
C19 C24 C23 120.9(8) . . ?
N3 C25 C22 124.8(9) . . ?
N3 C26 C27 106.0(7) . . ?
N4 C27 C26 105.7(7) . . ?
N4 C28 C29 122.8(7) . . ?
C30 C29 C28 122.3(7) . . ?
C30 C29 C34 119.4(8) . . ?
C28 C29 C34 118.4(7) . . ?
O3 C30 C29 123.3(7) . . ?
O3 C30 C31 118.0(7) . . ?
C29 C30 C31 118.7(7) . . ?
C32 C31 C30 119.7(7) . . ?
C31 C32 C33 121.7(8) . . ?
C31 C32 C35 118.8(7) . . ?
C33 C32 C35 119.5(7) . . ?
C34 C33 C32 119.0(8) . . ?
C33 C34 C29 121.4(8) . . ?
O12 C35 O11 126.5(8) . . ?
O12 C35 C32 118.0(7) . . ?
O11 C35 C32 115.5(7) . . ?
O22 C36 O20 125.8(8) 2_455 . ?
O22 C36 C3 117.0(8) 2_455 2_455 ?
O20 C36 C3 117.3(7) . 2_455 ?
O17 C37 O13 124.3(8) 2_564 . ?
O17 C37 C38 116.8(7) 2_564 . ?
O13 C37 C38 118.9(7) . . ?
C39 C38 C41 120.3(7) . . ?
C39 C38 C37 118.7(7) . . ?
C41 C38 C37 120.8(7) . . ?
C38 C39 C40 121.2(8) . . ?
O6 C40 C43 123.6(8) . . ?
O6 C40 C39 118.5(7) . . ?
C43 C40 C39 117.9(8) . . ?
C42 C41 C38 119.2(8) . . ?
C41 C42 C43 121.8(8) . . ?
C40 C43 C42 119.5(8) . . ?
C40 C43 C44 122.2(8) . . ?
C42 C43 C44 118.2(8) . . ?
N6 C44 C43 123.2(8) . . ?
C46A C45A N6 109.8(13) . . ?
C45A C46A N5 114.6(13) . . ?
C46B C45B N6 113.0(16) . . ?
C45B C46B N5 112.7(15) . . ?
N5 C47 C48 124.0(7) . . ?
C53 C48 C47 121.6(8) . . ?
C53 C48 C49 118.0(8) . . ?
C47 C48 C49 120.4(7) . . ?
C50 C49 C48 121.9(7) . . ?
C49 C50 C51 119.0(8) . . ?
C52 C51 C50 120.2(8) . . ?
C52 C51 C54 118.8(8) . . ?
C50 C51 C54 120.9(8) . . ?
C51 C52 C53 121.9(8) . . ?
O5 C53 C52 117.9(7) . . ?
O5 C53 C48 123.3(7) . . ?
C52 C53 C48 118.8(8) . . ?
O15 C54 O14 121.5(8) . . ?
O15 C54 C51 122.0(8) . . ?
O14 C54 C51 116.4(8) . . ?
O15 C54 Lu1 76.5(6) . 1_655 ?
O14 C54 Lu1 46.8(4) . 1_655 ?
C51 C54 Lu1 157.0(7) . 1_655 ?
O16 C55 N7 126.0(9) . . ?
O27 C60 N9 125.2(13) . . ?
O25 C63 N10 125.9(12) . . ?
O26 C66 N11 125.2(15) . . ?
O28 C69 N8 126.5(16) . . ?
C10 N1 C9 119.6(7) . . ?
C10 N1 Ni1 127.8(6) . . ?
C9 N1 Ni1 112.6(5) . . ?
C7 N2 C8 117.5(6) . . ?
C7 N2 Ni1 126.8(5) . . ?
C8 N2 Ni1 114.7(5) . . ?
C25 N3 C26 118.5(8) . . ?
C25 N3 Ni2 126.5(6) . . ?
C26 N3 Ni2 114.3(5) . . ?
C28 N4 C27 119.8(7) . . ?
C28 N4 Ni2 128.0(6) . . ?
C27 N4 Ni2 112.2(5) . . ?
C47 N5 C46A 117.6(9) . . ?
C47 N5 C46B 118.6(9) . . ?
C46A N5 C46B 21.1(9) . . ?
C47 N5 Ni3 127.9(6) . . ?
C46A N5 Ni3 113.2(8) . . ?
C46B N5 Ni3 112.7(8) . . ?
C44 N6 C45B 118.3(10) . . ?
C44 N6 C45A 117.7(9) . . ?
C45B N6 C45A 30.0(9) . . ?
C44 N6 Ni3 128.3(6) . . ?
C45B N6 Ni3 111.3(8) . . ?
C45A N6 Ni3 112.4(7) . . ?
C55 N7 C56 120.7(10) . . ?
C55 N7 C57 121.6(11) . . ?
C56 N7 C57 117.5(11) . . ?
C69 N8 C68 127.1(14) . . ?
C69 N8 C67 119.7(13) . . ?
C68 N8 C67 113.2(14) . . ?
C60 N9 C59 121.3(13) . . ?
C60 N9 C58 121.1(12) . . ?
C59 N9 C58 117.5(12) . . ?
C63 N10 C61 120.7(12) . . ?
C63 N10 C62 121.0(12) . . ?
C61 N10 C62 118.2(13) . . ?
C66 N11 C65 121.7(12) . . ?
C66 N11 C64 120.7(13) . . ?
C65 N11 C64 117.4(12) . . ?
C1 O1 Ni1 127.0(5) . . ?
C12 O2 Ni1 124.8(5) . . ?
C30 O3 Ni2 124.2(5) . . ?
C23 O4 Ni2 126.7(6) . . ?
C53 O5 Ni3 128.2(5) . . ?
C40 O6 Ni3 128.0(6) . . ?
C17 O7 Lu2 93.3(5) . . ?
C17 O8 Lu2 92.7(5) . . ?
C18 O9 Lu2 91.7(5) . . ?
C18 O10 Lu2 93.7(6) . . ?
C35 O11 Lu1 143.7(6) . 2_455 ?
C35 O12 Lu1 142.0(6) . . ?
C37 O13 Lu2 146.7(5) . . ?
C54 O14 Lu1 108.2(5) . 1_655 ?
C55 O16 Lu2 123.6(6) . . ?
C37 O17 Lu2 153.5(6) 2_564 . ?
C36 O20 Lu1 137.7(6) . . ?
C36 O22 Lu1 149.8(6) 2_455 . ?
N1 Ni1 N2 85.8(3) . . ?
N1 Ni1 O2 94.6(3) . . ?
N2 Ni1 O2 174.6(3) . . ?
N1 Ni1 O1 176.1(3) . . ?
N2 Ni1 O1 95.2(3) . . ?
O2 Ni1 O1 84.9(2) . . ?
N4 Ni2 N3 86.2(3) . . ?
N4 Ni2 O3 93.1(3) . . ?
N3 Ni2 O3 173.8(3) . . ?
N4 Ni2 O4 175.0(3) . . ?
N3 Ni2 O4 94.9(3) . . ?
O3 Ni2 O4 86.2(3) . . ?
O5 Ni3 N5 94.6(3) . . ?
O5 Ni3 O6 83.9(3) . . ?
N5 Ni3 O6 177.6(4) . . ?
O5 Ni3 N6 177.4(4) . . ?
N5 Ni3 N6 87.0(3) . . ?
O6 Ni3 N6 94.6(3) . . ?
O22 Lu1 O11 80.0(3) . 2_455 ?
O22 Lu1 O12 79.1(3) . . ?
O11 Lu1 O12 126.6(2) 2_455 . ?
O22 Lu1 O14 123.1(2) . 1_455 ?
O11 Lu1 O14 85.2(2) 2_455 1_455 ?
O12 Lu1 O14 146.0(2) . 1_455 ?
O22 Lu1 O20 126.6(2) . . ?
O11 Lu1 O20 75.5(3) 2_455 . ?
O12 Lu1 O20 78.9(3) . . ?
O14 Lu1 O20 101.4(2) 1_455 . ?
O22 Lu1 O21 78.0(2) . . ?
O11 Lu1 O21 139.2(2) 2_455 . ?
O12 Lu1 O21 81.9(3) . . ?
O14 Lu1 O21 78.9(2) 1_455 . ?
O20 Lu1 O21 144.2(2) . . ?
O22 Lu1 O19 144.6(3) . . ?
O11 Lu1 O19 135.0(3) 2_455 . ?
O12 Lu1 O19 74.6(2) . . ?
O14 Lu1 O19 73.5(2) 1_455 . ?
O20 Lu1 O19 70.7(2) . . ?
O21 Lu1 O19 75.3(2) . . ?
O22 Lu1 C54 98.1(3) . 1_455 ?
O11 Lu1 C54 79.5(3) 2_455 1_455 ?
O12 Lu1 C54 151.9(3) . 1_455 ?
O14 Lu1 C54 24.9(2) 1_455 1_455 ?
O20 Lu1 C54 122.3(3) . 1_455 ?
O21 Lu1 C54 70.3(3) . 1_455 ?
O19 Lu1 C54 94.2(2) . 1_455 ?
O17 Lu2 O13 105.3(2) . . ?
O17 Lu2 O16 76.7(2) . . ?
O13 Lu2 O16 80.3(2) . . ?
O17 Lu2 O18 77.3(2) . . ?
O13 Lu2 O18 78.1(2) . . ?
O16 Lu2 O18 140.1(2) . . ?
O17 Lu2 O10 86.2(2) . . ?
O13 Lu2 O10 150.8(2) . . ?
O16 Lu2 O10 76.4(2) . . ?
O18 Lu2 O10 131.1(2) . . ?
O17 Lu2 O7 152.4(2) . . ?
O13 Lu2 O7 85.9(2) . . ?
O16 Lu2 O7 130.7(2) . . ?
O18 Lu2 O7 80.6(2) . . ?
O10 Lu2 O7 96.1(2) . . ?
O17 Lu2 O8 152.0(2) . . ?
O13 Lu2 O8 75.3(2) . . ?
O16 Lu2 O8 75.9(2) . . ?
O18 Lu2 O8 128.9(2) . . ?
O10 Lu2 O8 82.1(2) . . ?
O7 Lu2 O8 54.8(2) . . ?
O17 Lu2 O9 84.3(2) . . ?
O13 Lu2 O9 151.3(3) . . ?
O16 Lu2 O9 128.5(2) . . ?
O18 Lu2 O9 77.8(2) . . ?
O10 Lu2 O9 54.7(2) . . ?
O7 Lu2 O9 75.0(2) . . ?
O8 Lu2 O9 108.8(2) . . ?
O17 Lu2 C18 85.0(2) . . ?
O13 Lu2 C18 169.7(2) . . ?
O16 Lu2 C18 103.0(3) . . ?
O18 Lu2 C18 104.3(3) . . ?
O10 Lu2 C18 27.7(3) . . ?
O7 Lu2 C18 84.6(2) . . ?
O8 Lu2 C18 95.9(2) . . ?
O9 Lu2 C18 27.0(2) . . ?
O17 Lu2 C17 175.3(2) . . ?
O13 Lu2 C17 79.2(2) . . ?
O16 Lu2 C17 103.0(2) . . ?
O18 Lu2 C17 105.4(3) . . ?
O10 Lu2 C17 89.1(2) . . ?
O7 Lu2 C17 27.7(2) . . ?
O8 Lu2 C17 27.1(2) . . ?
O9 Lu2 C17 92.4(2) . . ?
C18 Lu2 C17 90.5(2) . . ?

loop_
_geom_bond_atom_site_label_1
_geom_bond_atom_site_label_2
_geom_bond_distance
_geom_bond_site_symmetry_2
_geom_bond_publ_flag
C1 O1 1.309(9) . ?
C1 C6 1.412(11) . ?
C1 C2 1.418(11) . ?
C2 C3 1.377(11) . ?
C3 C4 1.405(11) . ?
C3 C36 1.521(12) 2_455 ?
C4 C5 1.378(11) . ?
C5 C6 1.425(11) . ?
C6 C7 1.457(11) . ?
C7 N2 1.285(10) . ?
C8 N2 1.480(10) . ?
C8 C9 1.517(12) . ?
C9 N1 1.487(10) . ?
C10 N1 1.287(11) . ?
C10 C11 1.454(11) . ?
C11 C15 1.407(12) . ?
C11 C12 1.416(11) . ?
C12 O2 1.322(10) . ?
C12 C13 1.432(11) . ?
C13 C14 1.377(12) . ?
C14 C16 1.406(12) . ?
C14 C17 1.492(11) . ?
C15 C16 1.376(12) . ?
C17 O8 1.257(11) . ?
C17 O7 1.285(10) . ?
C17 Lu2 2.757(8) . ?
C18 O9 1.249(12) . ?
C18 O10 1.281(11) . ?
C18 C19 1.492(12) . ?
C18 Lu2 2.749(9) . ?
C19 C20 1.391(14) . ?
C19 C24 1.405(12) . ?
C20 C21 1.382(12) . ?
C21 C22 1.426(12) . ?
C22 C23 1.413(13) . ?
C22 C25 1.432(12) . ?
C23 O4 1.313(11) . ?
C23 C24 1.407(11) . ?
C25 N3 1.287(12) . ?
C26 N3 1.500(10) . ?
C26 C27 1.516(13) . ?
C27 N4 1.480(11) . ?
C28 N4 1.297(11) . ?
C28 C29 1.423(12) . ?
C29 C30 1.402(11) . ?
C29 C34 1.424(11) . ?
C30 O3 1.336(9) . ?
C30 C31 1.418(12) . ?
C31 C32 1.378(11) . ?
C32 C33 1.402(12) . ?
C32 C35 1.534(12) . ?
C33 C34 1.352(13) . ?
C35 O12 1.240(10) . ?
C35 O11 1.248(10) . ?
C36 O22 1.233(10) 2_455 ?
C36 O20 1.246(10) . ?
C36 C3 1.521(12) 2_455 ?
C37 O17 1.255(9) 2_564 ?
C37 O13 1.257(10) . ?
C37 C38 1.519(11) . ?
C38 C39 1.374(11) . ?
C38 C41 1.407(11) . ?
C39 C40 1.418(11) . ?
C40 O6 1.305(10) . ?
C40 C43 1.407(12) . ?
C41 C42 1.357(13) . ?
C42 C43 1.409(12) . ?
C43 C44 1.450(12) . ?
C44 N6 1.282(12) . ?
C45A C46A 1.38(2) . ?
C45A N6 1.529(17) . ?
C46A N5 1.476(19) . ?
C45B C46B 1.35(3) . ?
C45B N6 1.51(2) . ?
C46B N5 1.51(2) . ?
C47 N5 1.290(11) . ?
C47 C48 1.425(12) . ?
C48 C53 1.414(11) . ?
C48 C49 1.434(12) . ?
C49 C50 1.376(12) . ?
C50 C51 1.405(12) . ?
C51 C52 1.377(12) . ?
C51 C54 1.506(11) . ?
C52 C53 1.404(12) . ?
C53 O5 1.316(10) . ?
C54 O15 1.216(11) . ?
C54 O14 1.298(11) . ?
C54 Lu1 2.928(9) 1_655 ?
C55 O16 1.266(12) . ?
C55 N7 1.299(14) . ?
C56 N7 1.452(17) . ?
C57 N7 1.470(15) . ?
C58 N9 1.469(17) . ?
C59 N9 1.44(2) . ?
C60 O27 1.269(15) . ?
C60 N9 1.291(16) . ?
C61 N10 1.452(18) . ?
C62 N10 1.48(2) . ?
C63 O25 1.214(14) . ?
C63 N10 1.334(15) . ?
C64 N11 1.465(18) . ?
C65 N11 1.442(18) . ?
C66 O26 1.238(16) . ?
C66 N11 1.307(18) . ?
C67 N8 1.45(2) . ?
C68 N8 1.440(18) . ?
C69 O28 1.237(17) . ?
C69 N8 1.280(19) . ?
N1 Ni1 1.854(7) . ?
N2 Ni1 1.856(6) . ?
N3 Ni2 1.845(8) . ?
N4 Ni2 1.843(7) . ?
N5 Ni3 1.833(7) . ?
N6 Ni3 1.843(7) . ?
O1 Ni1 1.862(6) . ?
O2 Ni1 1.856(5) . ?
O3 Ni2 1.851(7) . ?
O4 Ni2 1.861(6) . ?
O5 Ni3 1.820(6) . ?
O6 Ni3 1.837(6) . ?
O7 Lu2 2.366(6) . ?
O8 Lu2 2.394(6) . ?
O9 Lu2 2.412(6) . ?
O10 Lu2 2.351(6) . ?
O11 Lu1 2.240(6) 2_455 ?
O12 Lu1 2.242(6) . ?
O13 Lu2 2.229(5) . ?
O14 Lu1 2.249(6) 1_655 ?
O16 Lu2 2.316(6) . ?
O17 C37 1.255(9) 2_564 ?
O17 Lu2 2.196(5) . ?
O18 Lu2 2.319(6) . ?
O19 Lu1 2.380(6) . ?
O20 Lu1 2.272(6) . ?
O21 Lu1 2.336(6) . ?
O22 C36 1.233(10) 2_455 ?
O22 Lu1 2.223(6) . ?
Lu1 O11 2.240(6) 2_455 ?
Lu1 O14 2.249(6) 1_455 ?
Lu1 C54 2.928(9) 1_455 ?
